data_4080095
loop_
_publ_author_name
'Garc\?\'ia-L\'opez, Jos\'e-Antonio'
'Oliva-Madrid, Mar\?\'ia-Jos\'e'
'Saura-Llamas, Isabel'
'Bautista, Delia'
'Vicente, Jos\'e'

_publ_section_title
;
 Room-Temperature Isolation of Palladium(II) Organocarbonyl Intermediates
 in the Synthesis of Eight-Membered Lactams after Alkyne/CO Sequential
 Insertions
;
_journal_issue 4
_journal_name_full Organometallics
_journal_page_first 1094
_journal_paper_doi 10.1021/om301241n
_journal_volume 32
_journal_year 2013
_chemical_formula_sum 'C40 H44 Cl2 N2 O4 Pd2'
_chemical_formula_weight 900.47
_chemical_name_systematic
; 
 ? 
;
_space_group_IT_number 14
_symmetry_cell_setting monoclinic
_symmetry_space_group_name_Hall '-P 2ybc'
_symmetry_space_group_name_H-M 'P 1 21/c 1'
_atom_sites_solution_hydrogens geom
_atom_sites_solution_primary direct
_atom_sites_solution_secondary difmap
_audit_creation_method SHELXL-97
_cell_angle_alpha 90.00
_cell_angle_beta 98.861(2)
_cell_angle_gamma 90.00
_cell_formula_units_Z 2
_cell_length_a 8.5407(10)
_cell_length_b 12.1740(15)
_cell_length_c 18.682(2)
_cell_measurement_reflns_used 3159
_cell_measurement_temperature 100(2)
_cell_measurement_theta_max 28.51
_cell_measurement_theta_min 2.21
_cell_volume 1919.3(4)
_computing_cell_refinement 'Bruker SAINT'
_computing_data_collection 'Bruker SMART'
_computing_data_reduction 'Bruker SAINT'
_computing_molecular_graphics 'Bruker SHELXTL'
_computing_publication_material 'Bruker SHELXTL'
_computing_structure_refinement 'SHELXL-97 (Sheldrick, 1997)'
_computing_structure_solution 'SHELXS-97 (Sheldrick, 1990)'
_diffrn_ambient_temperature 100(2)
_diffrn_detector_area_resol_mean 8.26
_diffrn_measured_fraction_theta_full 0.999
_diffrn_measured_fraction_theta_max 0.978
_diffrn_measurement_device_type 'BRUKER SMART APEX CCD'
_diffrn_measurement_method \w-scan
_diffrn_radiation_monochromator graphite
_diffrn_radiation_source 'fine-focus sealed tube'
_diffrn_radiation_type MoK\a
_diffrn_radiation_wavelength 0.71073
_diffrn_reflns_av_R_equivalents 0.0379
_diffrn_reflns_av_sigmaI/netI 0.0500
_diffrn_reflns_limit_h_max 11
_diffrn_reflns_limit_h_min -6
_diffrn_reflns_limit_k_max 15
_diffrn_reflns_limit_k_min -11
_diffrn_reflns_limit_l_max 24
_diffrn_reflns_limit_l_min -24
_diffrn_reflns_number 12070
_diffrn_reflns_theta_full 26.00
_diffrn_reflns_theta_max 27.87
_diffrn_reflns_theta_min 2.00
_exptl_absorpt_coefficient_mu 1.118
_exptl_absorpt_correction_T_max 0.9258
_exptl_absorpt_correction_T_min 0.7902
_exptl_absorpt_correction_type multi-scan
_exptl_absorpt_process_details SADABS
_exptl_crystal_colour yellow
_exptl_crystal_density_diffrn 1.558
_exptl_crystal_density_method 'not measured'
_exptl_crystal_description block
_exptl_crystal_F_000 912
_exptl_crystal_size_max 0.10
_exptl_crystal_size_mid 0.07
_exptl_crystal_size_min 0.07
_refine_diff_density_max 0.915
_refine_diff_density_min -1.251
_refine_diff_density_rms 0.124
_refine_ls_extinction_method none
_refine_ls_goodness_of_fit_ref 1.216
_refine_ls_hydrogen_treatment 'NH2 free with SADI, rigid methyls, other riding'
_refine_ls_matrix_type full
_refine_ls_number_parameters 237
_refine_ls_number_reflns 4479
_refine_ls_number_restraints 1
_refine_ls_restrained_S_all 1.216
_refine_ls_R_factor_all 0.0646
_refine_ls_R_factor_gt 0.0539
_refine_ls_shift/su_max 0.000
_refine_ls_shift/su_mean 0.000
_refine_ls_structure_factor_coef Fsqd
_refine_ls_weighting_details 'calc w=1/[\s^2^(Fo^2^)+(0.0381P)^2^+2.4715P] where P=(Fo^2^+2Fc^2^)/3'
_refine_ls_weighting_scheme calc
_refine_ls_wR_factor_gt 0.1038
_refine_ls_wR_factor_ref 0.1077
_reflns_number_gt 3949
_reflns_number_total 4479
_reflns_threshold_expression >2sigma(I)
_cod_data_source_file om301241n_si_002.cif
_cod_data_source_block jakxs076
_cod_original_cell_volume 1919.2(4)
_cod_original_sg_symbol_H-M 'P 2(1)/c'
_cod_database_code 4080095

loop_
_symmetry_equiv_pos_as_xyz
'x, y, z'
'-x, y+1/2, -z+1/2'
'-x, -y, -z'
'x, -y-1/2, z-1/2'

loop_
_atom_site_label
_atom_site_type_symbol
_atom_site_fract_x
_atom_site_fract_y
_atom_site_fract_z
_atom_site_U_iso_or_equiv
_atom_site_adp_type
_atom_site_occupancy
_atom_site_symmetry_multiplicity
_atom_site_calc_flag
_atom_site_refinement_flags
Pd1 Pd 0.09673(4) 0.06875(3) 0.074696(16) 0.01719(10) Uani 1 1 d .
Cl1 Cl -0.15101(12) -0.03188(10) 0.04168(5) 0.0266(2) Uani 1 1 d .
N1 N 0.0525(4) 0.1110(3) 0.17637(18) 0.0196(7) Uani 1 1 d D
H01A H -0.045(4) 0.119(3) 0.174(2) 0.007(10) Uiso 1 1 d D
H01B H 0.092(5) 0.173(3) 0.184(3) 0.028(14) Uiso 1 1 d D
C1 C 0.4232(5) -0.0230(3) 0.1393(2) 0.0194(8) Uani 1 1 d .
C2 C 0.3483(5) -0.0585(4) 0.1977(2) 0.0214(9) Uani 1 1 d .
C3 C 0.3455(5) -0.1709(4) 0.2112(2) 0.0259(10) Uani 1 1 d .
H3 H 0.2985 -0.1965 0.2510 0.031 Uiso 1 1 calc R
C4 C 0.4097(6) -0.2464(4) 0.1683(2) 0.0311(11) Uani 1 1 d .
H4 H 0.4036 -0.3227 0.1781 0.037 Uiso 1 1 calc R
C5 C 0.4819(5) -0.2111(4) 0.1117(3) 0.0303(10) Uani 1 1 d .
H5 H 0.5269 -0.2629 0.0827 0.036 Uiso 1 1 calc R
C6 C 0.4888(5) -0.1001(4) 0.0971(2) 0.0251(9) Uani 1 1 d .
H6 H 0.5388 -0.0759 0.0578 0.030 Uiso 1 1 calc R
C7 C 0.4290(5) 0.0961(3) 0.1199(2) 0.0176(8) Uani 1 1 d .
C8 C 0.2957(4) 0.1509(3) 0.0956(2) 0.0166(8) Uani 1 1 d .
C9 C 0.1043(5) 0.0392(4) 0.2406(2) 0.0237(9) Uani 1 1 d .
C10 C 0.2844(5) 0.0193(4) 0.2489(2) 0.0229(9) Uani 1 1 d .
H10A H 0.3358 0.0915 0.2449 0.027 Uiso 1 1 calc R
H10B H 0.3197 -0.0077 0.2988 0.027 Uiso 1 1 calc R
C11 C 0.0072(6) -0.0666(4) 0.2296(3) 0.0315(10) Uani 1 1 d .
H11A H -0.1060 -0.0486 0.2225 0.047 Uiso 1 1 calc R
H11B H 0.0329 -0.1136 0.2724 0.047 Uiso 1 1 calc R
H11C H 0.0324 -0.1054 0.1869 0.047 Uiso 1 1 calc R
C12 C 0.0676(6) 0.1013(5) 0.3077(2) 0.0354(12) Uani 1 1 d .
H12A H 0.1334 0.1675 0.3149 0.053 Uiso 1 1 calc R
H12B H 0.0906 0.0539 0.3504 0.053 Uiso 1 1 calc R
H12C H -0.0445 0.1222 0.3004 0.053 Uiso 1 1 calc R
C13 C 0.5898(5) 0.1463(3) 0.1266(2) 0.0184(8) Uani 1 1 d .
O1 O 0.7002(3) 0.1212(2) 0.17139(15) 0.0212(6) Uani 1 1 d .
C14 C 0.7482(5) 0.2753(4) 0.0746(2) 0.0270(10) Uani 1 1 d .
H14A H 0.7922 0.2987 0.1238 0.041 Uiso 1 1 calc R
H14B H 0.7333 0.3395 0.0427 0.041 Uiso 1 1 calc R
H14C H 0.8213 0.2237 0.0567 0.041 Uiso 1 1 calc R
O2 O 0.5979(3) 0.2223(2) 0.07558(16) 0.0272(7) Uani 1 1 d .
C21 C 0.2781(5) 0.2711(3) 0.0882(2) 0.0197(9) Uani 1 1 d .
C22 C 0.3214(5) 0.3373(4) 0.1489(2) 0.0233(9) Uani 1 1 d .
H22 H 0.3671 0.3045 0.1934 0.028 Uiso 1 1 calc R
C23 C 0.2991(6) 0.4500(4) 0.1455(2) 0.0283(10) Uani 1 1 d .
H23 H 0.3282 0.4936 0.1876 0.034 Uiso 1 1 calc R
C24 C 0.2348(6) 0.4989(4) 0.0811(3) 0.0342(11) Uani 1 1 d .
H24 H 0.2218 0.5763 0.0782 0.041 Uiso 1 1 calc R
C25 C 0.1894(7) 0.4339(4) 0.0209(3) 0.0379(12) Uani 1 1 d .
H25 H 0.1432 0.4672 -0.0233 0.045 Uiso 1 1 calc R
C26 C 0.2101(6) 0.3213(4) 0.0238(2) 0.0289(10) Uani 1 1 d .
H26 H 0.1778 0.2781 -0.0182 0.035 Uiso 1 1 calc R

loop_
_atom_site_aniso_label
_atom_site_aniso_U_11
_atom_site_aniso_U_22
_atom_site_aniso_U_33
_atom_site_aniso_U_23
_atom_site_aniso_U_13
_atom_site_aniso_U_12
Pd1 0.01235(16) 0.01979(17) 0.01888(15) -0.00321(13) 0.00067(11) -0.00284(13)
Cl1 0.0175(5) 0.0385(6) 0.0244(5) -0.0117(4) 0.0050(4) -0.0094(4)
N1 0.0129(17) 0.025(2) 0.0205(17) -0.0002(15) -0.0001(14) 0.0004(16)
C1 0.0114(19) 0.020(2) 0.025(2) 0.0002(17) -0.0024(16) -0.0003(16)
C2 0.0139(19) 0.025(2) 0.0239(19) 0.0029(17) -0.0013(16) -0.0010(17)
C3 0.024(2) 0.023(2) 0.028(2) 0.0082(18) -0.0054(18) -0.0019(18)
C4 0.032(3) 0.021(2) 0.037(2) 0.0027(19) -0.007(2) -0.004(2)
C5 0.022(2) 0.022(2) 0.045(3) -0.008(2) 0.000(2) 0.0005(19)
C6 0.017(2) 0.023(2) 0.035(2) 0.0005(18) 0.0007(18) -0.0019(17)
C7 0.0147(19) 0.017(2) 0.0207(18) 0.0004(15) 0.0016(16) -0.0017(16)
C8 0.0119(18) 0.021(2) 0.0172(17) -0.0016(15) 0.0014(15) -0.0048(16)
C9 0.019(2) 0.030(2) 0.022(2) 0.0033(17) 0.0043(17) -0.0024(18)
C10 0.015(2) 0.031(2) 0.0210(19) 0.0073(18) -0.0033(16) -0.0031(18)
C11 0.025(2) 0.031(3) 0.038(2) 0.010(2) 0.004(2) -0.002(2)
C12 0.033(3) 0.051(3) 0.023(2) -0.002(2) 0.007(2) 0.006(2)
C13 0.015(2) 0.019(2) 0.0214(18) -0.0069(16) 0.0036(16) -0.0004(16)
O1 0.0173(15) 0.0218(16) 0.0240(14) -0.0037(12) 0.0020(12) -0.0035(12)
C14 0.025(2) 0.024(2) 0.034(2) 0.0039(19) 0.0100(19) -0.0063(19)
O2 0.0215(16) 0.0237(17) 0.0360(16) 0.0062(14) 0.0034(13) -0.0039(13)
C21 0.014(2) 0.023(2) 0.0228(19) -0.0018(16) 0.0039(16) -0.0025(16)
C22 0.023(2) 0.022(2) 0.025(2) 0.0014(17) 0.0026(18) -0.0034(18)
C23 0.035(3) 0.022(3) 0.028(2) -0.0059(18) 0.003(2) -0.0032(19)
C24 0.044(3) 0.022(2) 0.036(3) 0.004(2) 0.006(2) 0.006(2)
C25 0.051(3) 0.027(3) 0.032(2) 0.006(2) -0.003(2) 0.006(2)
C26 0.039(3) 0.022(2) 0.024(2) 0.0011(18) -0.0006(19) 0.002(2)

loop_
_atom_type_symbol
_atom_type_description
_atom_type_scat_dispersion_real
_atom_type_scat_dispersion_imag
_atom_type_scat_source
C C 0.0033 0.0016 'International Tables Vol C Tables 4.2.6.8 and 6.1.1.4'
H H 0.0000 0.0000 'International Tables Vol C Tables 4.2.6.8 and 6.1.1.4'
N N 0.0061 0.0033 'International Tables Vol C Tables 4.2.6.8 and 6.1.1.4'
O O 0.0106 0.0060 'International Tables Vol C Tables 4.2.6.8 and 6.1.1.4'
Cl Cl 0.1484 0.1585 'International Tables Vol C Tables 4.2.6.8 and 6.1.1.4'
Pd Pd -0.9988 1.0072 'International Tables Vol C Tables 4.2.6.8 and 6.1.1.4'

loop_
_geom_angle_atom_site_label_1
_geom_angle_atom_site_label_2
_geom_angle_atom_site_label_3
_geom_angle
_geom_angle_site_symmetry_1
_geom_angle_site_symmetry_3
C8 Pd1 N1 88.03(15) . .
C8 Pd1 Cl1 89.60(11) . 3
N1 Pd1 Cl1 176.55(11) . 3
C8 Pd1 Cl1 176.89(11) . .
N1 Pd1 Cl1 94.78(11) . .
Cl1 Pd1 Cl1 87.53(4) 3 .
Pd1 Cl1 Pd1 92.47(4) 3 .
C9 N1 Pd1 121.4(3) . .
C6 C1 C2 119.9(4) . .
C6 C1 C7 118.8(4) . .
C2 C1 C7 121.3(4) . .
C3 C2 C1 117.6(4) . .
C3 C2 C10 119.0(4) . .
C1 C2 C10 123.2(4) . .
C4 C3 C2 121.8(4) . .
C5 C4 C3 120.1(4) . .
C4 C5 C6 119.8(4) . .
C5 C6 C1 120.7(4) . .
C8 C7 C13 123.3(4) . .
C8 C7 C1 120.5(4) . .
C13 C7 C1 116.2(3) . .
C7 C8 C21 126.5(4) . .
C7 C8 Pd1 118.7(3) . .
C21 C8 Pd1 114.5(3) . .
N1 C9 C11 107.3(3) . .
N1 C9 C12 107.1(4) . .
C11 C9 C12 110.5(4) . .
N1 C9 C10 109.8(3) . .
C11 C9 C10 113.2(4) . .
C12 C9 C10 108.7(4) . .
C2 C10 C9 119.2(3) . .
O1 C13 O2 123.5(4) . .
O1 C13 C7 124.6(4) . .
O2 C13 C7 111.8(3) . .
C13 O2 C14 117.6(3) . .
C22 C21 C26 118.2(4) . .
C22 C21 C8 119.2(4) . .
C26 C21 C8 122.6(4) . .
C23 C22 C21 121.2(4) . .
C24 C23 C22 120.1(4) . .
C23 C24 C25 119.2(4) . .
C24 C25 C26 121.2(4) . .
C25 C26 C21 120.1(4) . .

loop_
_geom_bond_atom_site_label_1
_geom_bond_atom_site_label_2
_geom_bond_distance
_geom_bond_site_symmetry_2
Pd1 C8 1.958(4) .
Pd1 N1 2.058(4) .
Pd1 Cl1 2.3354(11) 3
Pd1 Cl1 2.4406(11) .
Cl1 Pd1 2.3354(11) 3
N1 C9 1.496(5) .
C1 C6 1.399(6) .
C1 C2 1.414(6) .
C1 C7 1.497(6) .
C2 C3 1.392(6) .
C2 C10 1.508(6) .
C3 C4 1.387(6) .
C4 C5 1.372(7) .
C5 C6 1.382(6) .
C7 C8 1.338(5) .
C7 C13 1.491(5) .
C8 C21 1.475(6) .
C9 C11 1.529(6) .
C9 C12 1.536(6) .
C9 C10 1.541(6) .
C13 O1 1.200(5) .
C13 O2 1.337(5) .
C14 O2 1.439(5) .
C21 C22 1.393(6) .
C21 C26 1.395(6) .
C22 C23 1.386(6) .
C23 C24 1.378(6) .
C24 C25 1.380(7) .
C25 C26 1.382(6) .

loop_
_geom_hbond_atom_site_label_D
_geom_hbond_atom_site_label_H
_geom_hbond_atom_site_label_A
_geom_hbond_distance_DH
_geom_hbond_distance_HA
_geom_hbond_distance_DA
_geom_hbond_angle_DHA
_geom_hbond_site_symmetry_A
N1 H01A O1 0.83(3) 2.17(3) 2.999(4) 174(4) 1_455
